data_2208044
loop_
_publ_author_name
'Ming-Xiang Qiu'
Min-Zhang

_publ_section_title
;
 6-Chloro-2-(dibromomethyl)pyridine
;
_journal_coeditor_code DN6286
_journal_issue 2
_journal_name_full 'Acta Crystallographica Section E'
_journal_page_first o449
_journal_page_last o450
_journal_paper_doi 10.1107/S160053680504287X
_journal_volume 62
_journal_year 2006
_chemical_formula_iupac 'C6 H4 Br2 Cl N'
_chemical_formula_moiety 'C6 H4 Br2 Cl N'
_chemical_formula_sum 'C6 H4 Br2 Cl N'
_chemical_formula_weight 285.37
_chemical_name_systematic
;
6-Chloro-2-(dibromomethyl)pyridine
;
_space_group_IT_number 62
_symmetry_cell_setting orthorhombic
_symmetry_space_group_name_Hall '-P 2ac 2n'
_symmetry_space_group_name_H-M 'P n m a'
_atom_sites_solution_hydrogens geom
_atom_sites_solution_primary direct
_atom_sites_solution_secondary difmap
_audit_creation_method SHELXL97
_cell_angle_alpha 90.00
_cell_angle_beta 90.00
_cell_angle_gamma 90.00
_cell_formula_units_Z 4
_cell_length_a 14.839(3)
_cell_length_b 7.0388(12)
_cell_length_c 7.9745(14)
_cell_measurement_reflns_used 2146
_cell_measurement_temperature 293(2)
_cell_measurement_theta_max 27.67
_cell_measurement_theta_min 2.75
_cell_volume 832.9(3)
_computing_cell_refinement SMART
_computing_data_collection 'SMART (Bruker, 1998)'
_computing_data_reduction 'SAINT (Bruker, 1999)'
_computing_molecular_graphics
;
ORTEPIII (Burnett & Johnson, 1996) and ORTEP-3 for Windows (Farrugia,
1997)
;
_computing_publication_material 'SHELXTL (Bruker, 1999)'
_computing_structure_refinement 'SHELXL97 (Sheldrick, 1997)'
_computing_structure_solution 'SHELXS97 (Sheldrick, 1997)'
_diffrn_ambient_temperature 293(2)
_diffrn_measured_fraction_theta_full 0.996
_diffrn_measured_fraction_theta_max 0.996
_diffrn_measurement_device_type 'Bruker APEXII CCD area-detector'
_diffrn_measurement_method '\f and \w'
_diffrn_radiation_monochromator graphite
_diffrn_radiation_source 'fine-focus sealed tube'
_diffrn_radiation_type MoK\a
_diffrn_radiation_wavelength 0.71073
_diffrn_reflns_av_R_equivalents 0.0278
_diffrn_reflns_av_sigmaI/netI 0.0209
_diffrn_reflns_limit_h_max 17
_diffrn_reflns_limit_h_min -15
_diffrn_reflns_limit_k_max 8
_diffrn_reflns_limit_k_min -8
_diffrn_reflns_limit_l_max 8
_diffrn_reflns_limit_l_min -9
_diffrn_reflns_number 4261
_diffrn_reflns_theta_full 25.01
_diffrn_reflns_theta_max 25.01
_diffrn_reflns_theta_min 2.90
_exptl_absorpt_coefficient_mu 9.974
_exptl_absorpt_correction_T_max 0.16
_exptl_absorpt_correction_T_min 0.06
_exptl_absorpt_correction_type multi-scan
_exptl_absorpt_process_details '(SADABS; Bruker, 1997)'
_exptl_crystal_colour colourless
_exptl_crystal_density_diffrn 2.276
_exptl_crystal_density_method 'not measured'
_exptl_crystal_description block
_exptl_crystal_F_000 536
_exptl_crystal_size_max 0.28
_exptl_crystal_size_mid 0.22
_exptl_crystal_size_min 0.18
_refine_diff_density_max 0.491
_refine_diff_density_min -0.426
_refine_ls_extinction_method none
_refine_ls_goodness_of_fit_ref 1.126
_refine_ls_hydrogen_treatment constr
_refine_ls_matrix_type full
_refine_ls_number_parameters 58
_refine_ls_number_reflns 803
_refine_ls_number_restraints 0
_refine_ls_restrained_S_all 1.126
_refine_ls_R_factor_all 0.0252
_refine_ls_R_factor_gt 0.0222
_refine_ls_shift/su_max 0.000
_refine_ls_shift/su_mean 0.000
_refine_ls_structure_factor_coef Fsqd
_refine_ls_weighting_details 'calc w = 1/[\s^2^(Fo^2^)+(0.0267P)^2^+0.4103P] where P=(Fo^2^+2Fc^2^)/3'
_refine_ls_weighting_scheme calc
_refine_ls_wR_factor_gt 0.0533
_refine_ls_wR_factor_ref 0.0545
_reflns_number_gt 725
_reflns_number_total 803
_reflns_threshold_expression I>2\s(I)
_cod_data_source_file dn6286.cif
_cod_data_source_block I
_cod_depositor_comments
;
The following automatic conversions were performed:
'_symmetry_cell_setting' value 'Orthorhombic' changed to 'orthorhombic'
according to '/home/saulius/struct/CIF-dictionaries/cif_core.dic'
dictionary named 'cif_core.dic' version 2.4.1 from 2010-06-29.

Automatic conversion script
Id: cif_fix_enum 1527 2010-12-29 10:47:43Z saulius 

The following automatic conversions were performed:

'_symmetry_cell_setting' value 'Orthorhombic' changed to
'orthorhombic' according to
/home/saulius/struct/CIF-dictionaries/cif_core.dic dictionary named
'cif_core.dic' version 2.4.1 from 2010-06-29.

Automatic conversion script
Id: cif_fix_values 1715 2011-07-08 13:25:40Z adriana 
;
_cod_database_code 2208044
_cod_database_fobs_code 2208044

loop_
_symmetry_equiv_pos_as_xyz
'x, y, z'
'-x+1/2, -y, z+1/2'
'-x, y+1/2, -z'
'x+1/2, -y+1/2, -z+1/2'
'-x, -y, -z'
'x-1/2, y, -z-1/2'
'x, -y-1/2, z'
'-x-1/2, y-1/2, z-1/2'

loop_
_atom_site_label
_atom_site_fract_x
_atom_site_fract_y
_atom_site_fract_z
_atom_site_U_iso_or_equiv
_atom_site_adp_type
_atom_site_calc_flag
_atom_site_refinement_flags
_atom_site_occupancy
_atom_site_type_symbol
Br1 0.206716(16) 0.02502(4) 0.38211(4) 0.04445(14) Uani d . 1 Br
Cl1 0.53522(7) 0.2500 0.83011(16) 0.0724(4) Uani d S 1 Cl
N1 0.39728(18) 0.2500 0.6301(3) 0.0316(6) Uani d S 1 N
C1 0.2573(2) 0.2500 0.4863(4) 0.0293(7) Uani d S 1 C
H1 0.2394 0.2500 0.6046 0.035 Uiso calc SR 1 H
C2 0.3583(2) 0.2500 0.4793(4) 0.0293(7) Uani d S 1 C
C3 0.4869(2) 0.2500 0.6317(5) 0.0398(9) Uani d S 1 C
C4 0.5409(2) 0.2500 0.4931(5) 0.0468(10) Uani d S 1 C
H4 0.6034 0.2500 0.5022 0.056 Uiso calc SR 1 H
C5 0.4990(3) 0.2500 0.3399(5) 0.0506(10) Uani d S 1 C
H5 0.5331 0.2500 0.2421 0.061 Uiso calc SR 1 H
C6 0.4062(2) 0.2500 0.3314(5) 0.0443(9) Uani d S 1 C
H6 0.3768 0.2500 0.2285 0.053 Uiso calc SR 1 H

loop_
_atom_site_aniso_label
_atom_site_aniso_U_11
_atom_site_aniso_U_22
_atom_site_aniso_U_33
_atom_site_aniso_U_12
_atom_site_aniso_U_13
_atom_site_aniso_U_23
Br1 0.0379(2) 0.0393(2) 0.0562(2) -0.00643(10) -0.00110(11) -0.01258(12)
Cl1 0.0461(6) 0.1081(11) 0.0631(7) 0.000 -0.0287(5) 0.000
N1 0.0268(15) 0.0305(15) 0.0377(16) 0.000 -0.0024(12) 0.000
C1 0.0280(17) 0.0309(18) 0.0291(17) 0.000 -0.0027(13) 0.000
C2 0.0275(17) 0.0252(17) 0.0353(19) 0.000 -0.0016(13) 0.000
C3 0.0309(19) 0.037(2) 0.052(2) 0.000 -0.0108(16) 0.000
C4 0.0244(18) 0.044(2) 0.072(3) 0.000 0.0030(18) 0.000
C5 0.037(2) 0.058(3) 0.056(3) 0.000 0.0170(19) 0.000
C6 0.040(2) 0.055(2) 0.038(2) 0.000 0.0055(16) 0.000

loop_
_atom_type_symbol
_atom_type_description
_atom_type_scat_dispersion_real
_atom_type_scat_dispersion_imag
_atom_type_scat_source
C C 0.0033 0.0016 'International Tables Vol C Tables 4.2.6.8 and 6.1.1.4'
H H 0.0000 0.0000 'International Tables Vol C Tables 4.2.6.8 and 6.1.1.4'
N N 0.0061 0.0033 'International Tables Vol C Tables 4.2.6.8 and 6.1.1.4'
Cl Cl 0.1484 0.1585 'International Tables Vol C Tables 4.2.6.8 and 6.1.1.4'
Br Br -0.2901 2.4595 'International Tables Vol C Tables 4.2.6.8 and 6.1.1.4'

loop_
_geom_angle_atom_site_label_1
_geom_angle_atom_site_label_2
_geom_angle_atom_site_label_3
_geom_angle_site_symmetry_3
_geom_angle
C3 N1 C2 . 116.2(3)
C2 C1 Br1 . 111.78(13)
Br1 C1 Br1 7_565 109.45(15)
C2 C1 H1 . 107.9
Br1 C1 H1 . 107.9
N1 C2 C6 . 123.2(3)
N1 C2 C1 . 113.6(3)
C6 C2 C1 . 123.2(3)
N1 C3 C4 . 125.4(3)
N1 C3 Cl1 . 114.9(3)
C4 C3 Cl1 . 119.6(3)
C3 C4 C5 . 117.1(3)
C3 C4 H4 . 121.5
C5 C4 H4 . 121.5
C4 C5 C6 . 119.8(4)
C4 C5 H5 . 120.1
C6 C5 H5 . 120.1
C2 C6 C5 . 118.2(4)
C2 C6 H6 . 120.9
C5 C6 H6 . 120.9

loop_
_geom_bond_atom_site_label_1
_geom_bond_atom_site_label_2
_geom_bond_distance
Br1 C1 1.9397(18)
Cl1 C3 1.737(4)
N1 C3 1.329(4)
N1 C2 1.334(4)
C1 C2 1.499(4)
C1 H1 0.9800
C2 C6 1.378(5)
C3 C4 1.366(5)
C4 C5 1.371(6)
C4 H4 0.9300
C5 C6 1.378(5)
C5 H5 0.9300
C6 H6 0.9300

loop_
_cod_related_entry_id
_cod_related_entry_database
_cod_related_entry_code
1 ChemSpider 21126566
